data_4070538
loop_
_publ_author_name
'Monreal, Marisa J.'
'Diaconescu, Paula L.'

_publ_section_title
;
 A Weak Interaction between Iron and Uranium in Uranium Alkyl Complexes
 Supported by Ferrocene Diamide Ligands
;
_journal_issue 8
_journal_name_full Organometallics
_journal_page_first 1702
_journal_paper_doi 10.1021/om700541u
_journal_volume 27
_journal_year 2008
_chemical_formula_sum 'C20 H34 Fe I2 N2 O Si2 U'
_chemical_formula_weight 922.35
_chemical_name_systematic
; 
 ? 
;
_space_group_IT_number 61
_symmetry_space_group_name_Hall '-P 2ac 2ab'
_symmetry_space_group_name_H-M 'P b c a'
_atom_sites_solution_hydrogens geom
_atom_sites_solution_primary direct
_atom_sites_solution_secondary difmap
_audit_creation_method SHELXL-97
_cell_angle_alpha 90.00
_cell_angle_beta 90.00
_cell_angle_gamma 90.00
_cell_formula_units_Z 8
_cell_length_a 15.1641(12)
_cell_length_b 17.7820(15)
_cell_length_c 20.8018(17)
_cell_measurement_temperature 100(2)
_cell_volume 5609.2(8)
_computing_structure_refinement 'SHELXL-97 (Sheldrick, 1997)'
_computing_structure_solution 'SHELXS-97 (Sheldrick, 1990)'
_diffrn_ambient_temperature 100(2)
_diffrn_measured_fraction_theta_full 0.977
_diffrn_measured_fraction_theta_max 0.977
_diffrn_radiation_monochromator graphite
_diffrn_radiation_source 'fine-focus sealed tube'
_diffrn_radiation_type MoK\a
_diffrn_radiation_wavelength 0.71073
_diffrn_reflns_av_R_equivalents 0.0000
_diffrn_reflns_av_sigmaI/netI 0.0314
_diffrn_reflns_limit_h_max 19
_diffrn_reflns_limit_h_min 0
_diffrn_reflns_limit_k_max 22
_diffrn_reflns_limit_k_min 0
_diffrn_reflns_limit_l_max 27
_diffrn_reflns_limit_l_min 0
_diffrn_reflns_number 6812
_diffrn_reflns_theta_full 28.30
_diffrn_reflns_theta_max 28.30
_diffrn_reflns_theta_min 1.96
_exptl_absorpt_coefficient_mu 8.585
_exptl_crystal_density_diffrn 2.184
_exptl_crystal_density_method 'not measured'
_exptl_crystal_F_000 3424
_refine_diff_density_max 0.996
_refine_diff_density_min -0.944
_refine_diff_density_rms 0.145
_refine_ls_extinction_method none
_refine_ls_goodness_of_fit_ref 1.017
_refine_ls_hydrogen_treatment mixed
_refine_ls_matrix_type full
_refine_ls_number_parameters 268
_refine_ls_number_reflns 6812
_refine_ls_number_restraints 0
_refine_ls_restrained_S_all 1.017
_refine_ls_R_factor_all 0.0410
_refine_ls_R_factor_gt 0.0220
_refine_ls_shift/su_max 0.002
_refine_ls_shift/su_mean 0.000
_refine_ls_structure_factor_coef Fsqd
_refine_ls_weighting_details 'calc w=1/[\s^2^(Fo^2^)+(0.0150P)^2^+7.2655P] where P=(Fo^2^+2Fc^2^)/3'
_refine_ls_weighting_scheme calc
_refine_ls_wR_factor_gt 0.0395
_refine_ls_wR_factor_ref 0.0445
_reflns_number_gt 5359
_reflns_number_total 6812
_reflns_threshold_expression >2sigma(I)
_cod_data_source_file om700541u-file003.cif
_cod_data_source_block 1SiMe3-I2(THF)
_cod_database_code 4070538

loop_
_symmetry_equiv_pos_as_xyz
'x, y, z'
'-x+1/2, -y, z+1/2'
'-x, y+1/2, -z+1/2'
'x+1/2, -y+1/2, -z'
'-x, -y, -z'
'x-1/2, y, -z-1/2'
'x, -y-1/2, z-1/2'
'-x-1/2, y-1/2, z'

loop_
_atom_site_label
_atom_site_type_symbol
_atom_site_fract_x
_atom_site_fract_y
_atom_site_fract_z
_atom_site_U_iso_or_equiv
_atom_site_adp_type
_atom_site_occupancy
_atom_site_symmetry_multiplicity
_atom_site_calc_flag
_atom_site_refinement_flags
U1 U 0.430445(8) 0.292187(7) 0.106929(6) 0.01202(3) Uani 1 1 d .
I1 I 0.269449(15) 0.200957(15) 0.070002(12) 0.02730(6) Uani 1 1 d .
I2 I 0.459175(17) 0.357593(14) -0.026523(11) 0.02535(6) Uani 1 1 d .
Fe1 Fe 0.44508(3) 0.24580(3) 0.25679(2) 0.01405(10) Uani 1 1 d .
Si1 Si 0.27781(6) 0.44157(5) 0.15945(5) 0.0160(2) Uani 1 1 d .
Si2 Si 0.57037(6) 0.12716(5) 0.07344(4) 0.01555(19) Uani 1 1 d .
O1 O 0.56203(14) 0.37030(13) 0.12604(11) 0.0184(5) Uani 1 1 d .
N1 N 0.35632(17) 0.36973(16) 0.16765(12) 0.0136(6) Uani 1 1 d .
N2 N 0.51713(17) 0.19542(15) 0.12016(12) 0.0122(6) Uani 1 1 d .
C1 C 0.4324(2) 0.3591(2) 0.27605(17) 0.0225(8) Uani 1 1 d .
H1 H 0.4792 0.3981 0.2701 0.027 Uiso 1 1 calc R
C2 C 0.4184(3) 0.3156(2) 0.33244(18) 0.0314(10) Uani 1 1 d .
H2 H 0.4532 0.3192 0.3732 0.038 Uiso 1 1 calc R
C3 C 0.3465(3) 0.2662(2) 0.32104(18) 0.0308(10) Uani 1 1 d .
H3 H 0.3218 0.2291 0.3524 0.037 Uiso 1 1 calc R
C4 C 0.3152(2) 0.2791(2) 0.25780(17) 0.0215(8) Uani 1 1 d .
H4 H 0.2650 0.2524 0.2366 0.026 Uiso 1 1 calc R
C5 C 0.3676(2) 0.33834(19) 0.22982(16) 0.0158(7) Uani 1 1 d .
C6 C 0.5737(2) 0.2186(2) 0.23355(16) 0.0184(7) Uani 1 1 d .
H6 H 0.6220 0.2551 0.2239 0.022 Uiso 1 1 calc R
C7 C 0.5510(2) 0.1904(2) 0.29553(17) 0.0214(8) Uani 1 1 d .
H7 H 0.5811 0.2031 0.3369 0.026 Uiso 1 1 calc R
C8 C 0.4783(2) 0.1410(2) 0.28810(17) 0.0239(8) Uani 1 1 d .
H8 H 0.4484 0.1128 0.3235 0.029 Uiso 1 1 calc R
C9 C 0.4555(2) 0.13763(19) 0.22222(17) 0.0200(7) Uani 1 1 d .
H9 H 0.4066 0.1072 0.2032 0.024 Uiso 1 1 calc R
C10 C 0.5151(2) 0.18509(18) 0.18738(15) 0.0141(7) Uani 1 1 d .
C11 C 0.1669(2) 0.4051(2) 0.18211(18) 0.0235(8) Uani 1 1 d .
H11A H 0.1678 0.3885 0.2270 0.035 Uiso 1 1 calc R
H11B H 0.1516 0.3625 0.1543 0.035 Uiso 1 1 calc R
H11C H 0.1229 0.4450 0.1769 0.035 Uiso 1 1 calc R
C12 C 0.3079(3) 0.5213(2) 0.2131(2) 0.0295(9) Uani 1 1 d .
H12A H 0.3645 0.5426 0.1993 0.044 Uiso 1 1 calc R
H12B H 0.3130 0.5032 0.2574 0.044 Uiso 1 1 calc R
H12C H 0.2622 0.5601 0.2107 0.044 Uiso 1 1 calc R
C13 C 0.2785(3) 0.4710(2) 0.07397(18) 0.0294(9) Uani 1 1 d .
H13A H 0.2643 0.4278 0.0466 0.044 Uiso 1 1 calc R
H13B H 0.3370 0.4903 0.0627 0.044 Uiso 1 1 calc R
H13C H 0.2344 0.5106 0.0674 0.044 Uiso 1 1 calc R
C14 C 0.5270(3) 0.0318(2) 0.0940(2) 0.0332(10) Uani 1 1 d .
H14A H 0.4631 0.0307 0.0870 0.050 Uiso 1 1 calc R
H14B H 0.5398 0.0206 0.1391 0.050 Uiso 1 1 calc R
H14C H 0.5553 -0.0059 0.0665 0.050 Uiso 1 1 calc R
C15 C 0.6906(2) 0.1292(2) 0.09038(18) 0.0277(9) Uani 1 1 d .
H15A H 0.7003 0.1256 0.1369 0.042 Uiso 1 1 calc R
H15B H 0.7157 0.1764 0.0743 0.042 Uiso 1 1 calc R
H15C H 0.7192 0.0867 0.0689 0.042 Uiso 1 1 calc R
C16 C 0.5482(2) 0.1495(2) -0.01215(16) 0.0221(8) Uani 1 1 d .
H16A H 0.5755 0.1977 -0.0231 0.033 Uiso 1 1 calc R
H16B H 0.4844 0.1526 -0.0191 0.033 Uiso 1 1 calc R
H16C H 0.5730 0.1098 -0.0395 0.033 Uiso 1 1 calc R
C17 C 0.5570(2) 0.4518(2) 0.1320(2) 0.0296(9) Uani 1 1 d .
H17A H 0.5250 0.4660 0.1716 0.036 Uiso 1 1 calc R
H17B H 0.5259 0.4737 0.0945 0.036 Uiso 1 1 calc R
C18 C 0.6496(2) 0.4788(2) 0.1345(2) 0.0318(10) Uani 1 1 d .
H18A H 0.6551 0.5294 0.1149 0.038 Uiso 1 1 calc R
H18B H 0.6712 0.4810 0.1794 0.038 Uiso 1 1 calc R
C19 C 0.6990(3) 0.4221(3) 0.0969(3) 0.0600(16) Uani 1 1 d .
H19A H 0.7588 0.4151 0.1151 0.072 Uiso 1 1 calc R
H19B H 0.7050 0.4386 0.0517 0.072 Uiso 1 1 calc R
C20 C 0.6488(2) 0.3507(2) 0.10021(19) 0.0236(8) Uani 1 1 d .
H20A H 0.6429 0.3281 0.0569 0.028 Uiso 1 1 calc R
H20B H 0.6789 0.3143 0.1287 0.028 Uiso 1 1 calc R

loop_
_atom_site_aniso_label
_atom_site_aniso_U_11
_atom_site_aniso_U_22
_atom_site_aniso_U_33
_atom_site_aniso_U_23
_atom_site_aniso_U_13
_atom_site_aniso_U_12
U1 0.01376(6) 0.01088(6) 0.01142(6) 0.00063(5) -0.00050(5) 0.00053(5)
I1 0.02357(12) 0.02557(14) 0.03277(14) -0.00253(11) -0.00926(10) -0.00780(10)
I2 0.03682(14) 0.02553(14) 0.01369(11) 0.00622(10) 0.00228(10) 0.00474(10)
Fe1 0.0157(2) 0.0153(3) 0.0112(2) 0.00119(19) 0.00052(18) 0.00308(19)
Si1 0.0159(5) 0.0140(5) 0.0181(5) 0.0013(4) 0.0014(4) 0.0028(4)
Si2 0.0198(5) 0.0119(5) 0.0150(5) -0.0011(4) 0.0006(4) 0.0019(4)
O1 0.0167(12) 0.0130(12) 0.0254(13) 0.0008(10) 0.0043(10) -0.0009(10)
N1 0.0144(13) 0.0135(15) 0.0128(14) 0.0036(11) -0.0015(11) -0.0006(11)
N2 0.0159(13) 0.0105(14) 0.0102(13) 0.0005(10) 0.0004(10) -0.0002(11)
C1 0.0284(19) 0.021(2) 0.0181(18) -0.0081(15) -0.0068(15) 0.0064(16)
C2 0.043(2) 0.037(2) 0.0146(19) -0.0044(17) -0.0032(16) 0.021(2)
C3 0.033(2) 0.038(3) 0.022(2) 0.0111(18) 0.0160(17) 0.0172(18)
C4 0.0162(17) 0.025(2) 0.0233(19) 0.0073(16) 0.0084(14) 0.0048(15)
C5 0.0166(16) 0.0151(18) 0.0157(17) -0.0009(14) 0.0013(13) 0.0053(13)
C6 0.0155(16) 0.0208(19) 0.0189(18) -0.0039(14) -0.0004(14) 0.0061(14)
C7 0.0252(19) 0.026(2) 0.0134(17) -0.0023(14) -0.0027(14) 0.0122(15)
C8 0.035(2) 0.020(2) 0.0168(18) 0.0053(15) 0.0056(15) 0.0078(16)
C9 0.0254(18) 0.0107(17) 0.0239(19) 0.0018(14) 0.0034(15) -0.0011(14)
C10 0.0181(16) 0.0097(17) 0.0145(17) -0.0002(13) -0.0007(13) 0.0041(13)
C11 0.0193(18) 0.024(2) 0.027(2) 0.0010(16) -0.0028(15) 0.0039(15)
C12 0.027(2) 0.018(2) 0.043(3) -0.0057(18) 0.0030(18) 0.0016(16)
C13 0.032(2) 0.030(2) 0.026(2) 0.0077(18) 0.0030(17) 0.0108(17)
C14 0.052(3) 0.014(2) 0.033(2) -0.0019(17) 0.0088(19) -0.0023(18)
C15 0.0218(19) 0.037(2) 0.024(2) -0.0022(17) 0.0011(15) 0.0133(17)
C16 0.028(2) 0.022(2) 0.0164(18) -0.0043(15) 0.0022(14) 0.0014(15)
C17 0.026(2) 0.014(2) 0.048(3) -0.0033(18) 0.0081(18) -0.0070(15)
C18 0.024(2) 0.021(2) 0.050(3) 0.0052(19) -0.0066(18) -0.0057(16)
C19 0.037(3) 0.038(3) 0.105(5) -0.016(3) 0.037(3) -0.014(2)
C20 0.0160(17) 0.024(2) 0.031(2) 0.0028(17) 0.0061(15) 0.0020(14)

loop_
_atom_type_symbol
_atom_type_description
_atom_type_scat_dispersion_real
_atom_type_scat_dispersion_imag
_atom_type_scat_source
C C 0.0033 0.0016 'International Tables Vol C Tables 4.2.6.8 and 6.1.1.4'
H H 0.0000 0.0000 'International Tables Vol C Tables 4.2.6.8 and 6.1.1.4'
N N 0.0061 0.0033 'International Tables Vol C Tables 4.2.6.8 and 6.1.1.4'
Si Si 0.0817 0.0704 'International Tables Vol C Tables 4.2.6.8 and 6.1.1.4'
Fe Fe 0.3463 0.8444 'International Tables Vol C Tables 4.2.6.8 and 6.1.1.4'
I I -0.4742 1.8119 'International Tables Vol C Tables 4.2.6.8 and 6.1.1.4'
U U -9.6767 9.6646 'International Tables Vol C Tables 4.2.6.8 and 6.1.1.4'
O O 0.0106 0.0060 'International Tables Vol C Tables 4.2.6.8 and 6.1.1.4'

loop_
_geom_angle_atom_site_label_1
_geom_angle_atom_site_label_2
_geom_angle_atom_site_label_3
_geom_angle
N1 U1 N2 137.35(9)
N1 U1 O1 88.14(9)
N2 U1 O1 86.35(9)
N1 U1 C10 108.39(9)
N2 U1 C10 29.00(9)
O1 U1 C10 85.23(9)
N1 U1 C5 29.09(9)
N2 U1 C5 108.39(9)
O1 U1 C5 87.92(9)
C10 U1 C5 79.39(9)
N1 U1 I1 94.02(7)
N2 U1 I1 95.46(7)
O1 U1 I1 174.47(6)
C10 U1 I1 98.89(7)
C5 U1 I1 96.44(7)
N1 U1 I2 111.13(7)
N2 U1 I2 109.29(7)
O1 U1 I2 79.38(6)
C10 U1 I2 136.81(6)
C5 U1 I2 139.18(7)
I1 U1 I2 95.092(8)
N1 U1 Fe1 68.80(7)
N2 U1 Fe1 68.64(7)
O1 U1 Fe1 86.14(6)
C10 U1 Fe1 39.65(6)
C5 U1 Fe1 39.75(7)
I1 U1 Fe1 99.391(10)
I2 U1 Fe1 165.494(11)
C8 Fe1 C3 97.70(15)
C8 Fe1 C2 111.00(15)
C3 Fe1 C2 40.71(17)
C8 Fe1 C7 40.62(15)
C3 Fe1 C7 113.72(15)
C2 Fe1 C7 98.30(15)
C8 Fe1 C4 119.78(15)
C3 Fe1 C4 40.51(14)
C2 Fe1 C4 68.14(16)
C7 Fe1 C4 152.24(14)
C8 Fe1 C9 40.40(14)
C3 Fe1 C9 116.82(16)
C2 Fe1 C9 148.31(16)
C7 Fe1 C9 68.19(14)
C4 Fe1 C9 110.23(15)
C8 Fe1 C1 148.68(14)
C3 Fe1 C1 68.32(16)
C2 Fe1 C1 40.47(15)
C7 Fe1 C1 117.78(14)
C4 Fe1 C1 68.13(15)
C9 Fe1 C1 170.73(14)
C8 Fe1 C6 68.12(14)
C3 Fe1 C6 152.53(15)
C2 Fe1 C6 120.62(15)
C7 Fe1 C6 40.52(14)
C4 Fe1 C6 166.76(14)
C9 Fe1 C6 68.11(14)
C1 Fe1 C6 111.25(15)
C8 Fe1 C10 67.87(13)
C3 Fe1 C10 156.46(16)
C2 Fe1 C10 160.87(15)
C7 Fe1 C10 68.02(13)
C4 Fe1 C10 129.91(14)
C9 Fe1 C10 40.39(13)
C1 Fe1 C10 133.24(14)
C6 Fe1 C10 40.42(13)
C8 Fe1 C5 160.25(14)
C3 Fe1 C5 67.99(14)
C2 Fe1 C5 67.58(14)
C7 Fe1 C5 157.06(14)
C4 Fe1 C5 40.60(13)
C9 Fe1 C5 132.99(14)
C1 Fe1 C5 39.99(13)
C6 Fe1 C5 130.51(14)
C10 Fe1 C5 120.28(13)
C8 Fe1 U1 123.97(10)
C3 Fe1 U1 122.48(11)
C2 Fe1 U1 125.00(11)
C7 Fe1 U1 123.77(10)
C4 Fe1 U1 82.57(10)
C9 Fe1 U1 84.65(10)
C1 Fe1 U1 86.08(10)
C6 Fe1 U1 84.20(9)
C10 Fe1 U1 60.06(9)
C5 Fe1 U1 60.24(9)
N1 Si1 C13 107.18(15)
N1 Si1 C12 109.26(16)
C13 Si1 C12 110.98(19)
N1 Si1 C11 109.53(15)
C13 Si1 C11 110.24(18)
C12 Si1 C11 109.60(17)
N2 Si2 C16 107.51(15)
N2 Si2 C15 109.49(15)
C16 Si2 C15 110.85(17)
N2 Si2 C14 109.86(16)
C16 Si2 C14 110.46(18)
C15 Si2 C14 108.7(2)
C17 O1 C20 108.4(3)
C17 O1 U1 122.15(19)
C20 O1 U1 122.3(2)
C5 N1 Si1 117.2(2)
C5 N1 U1 102.54(19)
Si1 N1 U1 138.89(15)
C10 N2 Si2 118.0(2)
C10 N2 U1 102.40(19)
Si2 N2 U1 138.91(14)
C2 C1 C5 108.2(3)
C2 C1 Fe1 69.1(2)
C5 C1 Fe1 71.3(2)
C3 C2 C1 108.3(3)
C3 C2 Fe1 69.3(2)
C1 C2 Fe1 70.5(2)
C4 C3 C2 108.2(3)
C4 C3 Fe1 70.49(19)
C2 C3 Fe1 69.9(2)
C3 C4 C5 108.0(3)
C3 C4 Fe1 69.0(2)
C5 C4 Fe1 71.26(19)
N1 C5 C1 126.6(3)
N1 C5 C4 126.1(3)
C1 C5 C4 107.3(3)
N1 C5 Fe1 128.3(2)
C1 C5 Fe1 68.69(19)
C4 C5 Fe1 68.14(19)
N1 C5 U1 48.37(15)
C1 C5 U1 116.7(2)
C4 C5 U1 109.6(2)
Fe1 C5 U1 80.01(10)
C7 C6 C10 108.1(3)
C7 C6 Fe1 69.06(19)
C10 C6 Fe1 70.77(18)
C8 C7 C6 107.9(3)
C8 C7 Fe1 69.2(2)
C6 C7 Fe1 70.42(19)
C9 C8 C7 108.8(3)
C9 C8 Fe1 70.7(2)
C7 C8 Fe1 70.1(2)
C8 C9 C10 108.1(3)
C8 C9 Fe1 68.9(2)
C10 C9 Fe1 71.04(19)
N2 C10 C9 126.3(3)
N2 C10 C6 126.5(3)
C9 C10 C6 107.2(3)
N2 C10 Fe1 128.9(2)
C9 C10 Fe1 68.57(19)
C6 C10 Fe1 68.82(18)
N2 C10 U1 48.61(15)
C9 C10 U1 114.0(2)
C6 C10 U1 113.3(2)
Fe1 C10 U1 80.29(10)
O1 C17 C18 106.0(3)
C19 C18 C17 103.8(3)
C18 C19 C20 107.4(3)
O1 C20 C19 106.0(3)

loop_
_geom_bond_atom_site_label_1
_geom_bond_atom_site_label_2
_geom_bond_distance
U1 N1 2.182(3)
U1 N2 2.183(3)
U1 O1 2.464(2)
U1 C10 2.842(3)
U1 C5 2.849(3)
U1 I1 3.0302(3)
U1 I2 3.0412(3)
U1 Fe1 3.2323(5)
Fe1 C8 2.037(4)
Fe1 C3 2.037(3)
Fe1 C2 2.045(4)
Fe1 C7 2.049(3)
Fe1 C4 2.057(3)
Fe1 C9 2.060(4)
Fe1 C1 2.064(4)
Fe1 C6 2.066(3)
Fe1 C10 2.093(3)
Fe1 C5 2.099(3)
Si1 N1 1.755(3)
Si1 C13 1.854(4)
Si1 C12 1.861(4)
Si1 C11 1.864(4)
Si2 N2 1.752(3)
Si2 C16 1.855(4)
Si2 C15 1.857(4)
Si2 C14 1.868(4)
O1 C17 1.456(4)
O1 C20 1.463(4)
N1 C5 1.419(4)
N2 C10 1.410(4)
C1 C2 1.421(5)
C1 C5 1.424(5)
C2 C3 1.420(6)
C3 C4 1.418(5)
C4 C5 1.442(5)
C6 C7 1.425(5)
C6 C10 1.437(5)
C7 C8 1.418(5)
C8 C9 1.415(5)
C9 C10 1.434(5)
C17 C18 1.486(5)
C18 C19 1.481(6)
C19 C20 1.482(6)
